data_4321618
loop_
_publ_author_name
'Dominique Agustin'
'Ghassoub Rima'
'Heinz Gornitzka'
'Jacques Barrau'

_publ_section_title
;
 (Schiff Base) Divalent Group 14 Element Species: Manganese and Iron
 Complexes (Salen)MMn(CO)2(\h5-C5H5) (M14= Ge, Sn, Pb) and
 (Salen)SnFe(CO)4
;
_journal_name_full 'Inorganic Chemistry'
_journal_page_first 5492
_journal_page_last 5495
_journal_paper_doi 10.1021/ic9915045
_journal_volume 39
_journal_year 2000
_chemical_formula_sum 'C23 H19 Mn N2 O4 Sn'
_chemical_formula_weight 561.03
_chemical_name_systematic
; 
 ? 
;
_space_group_IT_number 19
_symmetry_cell_setting orthorhombic
_symmetry_space_group_name_Hall 'P 2ac 2ab'
_symmetry_space_group_name_H-M 'P 21 21 21'
_atom_sites_solution_hydrogens geom
_atom_sites_solution_primary direct
_atom_sites_solution_secondary difmap
_audit_creation_method SHELXL-97
_cell_angle_alpha 90.00
_cell_angle_beta 90.00
_cell_angle_gamma 90.00
_cell_formula_units_Z 4
_cell_length_a 6.9720(10)
_cell_length_b 15.678(2)
_cell_length_c 19.032(2)
_cell_measurement_reflns_used 5000
_cell_measurement_temperature 173(2)
_cell_measurement_theta_max 24.28
_cell_measurement_theta_min 1.68
_cell_volume 2080.3(5)
_computing_cell_refinement STOE-IPDS
_computing_data_collection STOE-IPDS
_computing_data_reduction STOE-IPDS
_computing_molecular_graphics 'ZORTEP (Zsolnai, 1998)'
_computing_publication_material 'SHELXL-97 (Sheldrick, 1997)'
_computing_structure_refinement 'SHELXL-97 (Sheldrick, 1997)'
_computing_structure_solution 'SHELXS-97 (Sheldrick, 1990)'
_diffrn_ambient_temperature 173(2)
_diffrn_measured_fraction_theta_full 0.986
_diffrn_measured_fraction_theta_max 0.986
_diffrn_measurement_device_type STOE-IPDS
_diffrn_measurement_method phi-rotation
_diffrn_radiation_monochromator graphite
_diffrn_radiation_source 'fine-focus sealed tube'
_diffrn_radiation_type MoK\a
_diffrn_radiation_wavelength 0.71073
_diffrn_reflns_av_R_equivalents 0.0000
_diffrn_reflns_av_sigmaI/netI 0.0156
_diffrn_reflns_limit_h_max 8
_diffrn_reflns_limit_h_min -8
_diffrn_reflns_limit_k_max 18
_diffrn_reflns_limit_k_min 0
_diffrn_reflns_limit_l_max 21
_diffrn_reflns_limit_l_min 0
_diffrn_reflns_number 3316
_diffrn_reflns_theta_full 24.28
_diffrn_reflns_theta_max 24.28
_diffrn_reflns_theta_min 1.68
_exptl_absorpt_coefficient_mu 1.841
_exptl_absorpt_correction_T_max 0.8004
_exptl_absorpt_correction_T_min 0.7006
_exptl_absorpt_correction_type numerical
_exptl_crystal_colour red
_exptl_crystal_density_diffrn 1.791
_exptl_crystal_density_method 'not measured'
_exptl_crystal_description needle
_exptl_crystal_F_000 1112
_exptl_crystal_size_max 0.7
_exptl_crystal_size_mid 0.2
_exptl_crystal_size_min 0.1
_refine_diff_density_max 0.384
_refine_diff_density_min -0.437
_refine_diff_density_rms 0.092
_refine_ls_abs_structure_details 'Flack H D (1983), Acta Cryst. A39, 876-881'
_refine_ls_abs_structure_Flack 0.01(3)
_refine_ls_extinction_method none
_refine_ls_goodness_of_fit_ref 1.037
_refine_ls_hydrogen_treatment mixed
_refine_ls_matrix_type full
_refine_ls_number_parameters 280
_refine_ls_number_reflns 3316
_refine_ls_number_restraints 0
_refine_ls_restrained_S_all 1.037
_refine_ls_R_factor_all 0.0300
_refine_ls_R_factor_gt 0.0288
_refine_ls_shift/su_max 0.002
_refine_ls_shift/su_mean 0.000
_refine_ls_structure_factor_coef Fsqd
_refine_ls_weighting_details 'w=1/[\s^2^(Fo^2^)+(0.0629P)^2^+0.0000P] where P=(Fo^2^+2Fc^2^)/3'
_refine_ls_weighting_scheme calc
_refine_ls_wR_factor_gt 0.0733
_refine_ls_wR_factor_ref 0.0738
_reflns_number_gt 3174
_reflns_number_total 3316
_reflns_threshold_expression >2sigma(I)
_cod_data_source_file ic9915045_1.cif
_cod_data_source_block 2
_cod_depositor_comments
;
The following automatic conversions were performed:

'_refine_ls_weighting_scheme' value 'calc
w=1/[\s^2^(Fo^2^)+(0.0629P)^2^+0.0000P] where P=(Fo^2^+2Fc^2^)/3' was
changed to 'calc'. New tag '_refine_ls_weighting_details' was
created. The value of the new tag was set to
'w=1/[\s^2^(Fo^2^)+(0.0629P)^2^+0.0000P] where P=(Fo^2^+2Fc^2^)/3'.

Automatic conversion script
Id: cif_fix_values 3143 2015-03-26 13:38:13Z robertas 
;
_cod_database_code 4321618

loop_
_symmetry_equiv_pos_as_xyz
'x, y, z'
'x+1/2, -y+1/2, -z'
'-x, y+1/2, -z+1/2'
'-x+1/2, -y, z+1/2'

loop_
_atom_site_label
_atom_site_type_symbol
_atom_site_fract_x
_atom_site_fract_y
_atom_site_fract_z
_atom_site_U_iso_or_equiv
_atom_site_adp_type
_atom_site_occupancy
_atom_site_calc_flag
_atom_site_refinement_flags
_atom_site_disorder_assembly
_atom_site_disorder_group
Sn1 Sn 0.14291(4) 0.935899(15) 0.029595(15) 0.01986(10) Uani 1 d . . .
O1 O 0.3369(5) 0.8905(2) 0.10252(16) 0.0295(7) Uani 1 d . . .
C1 C 0.3198(7) 0.8490(3) 0.1632(2) 0.0265(10) Uani 1 d . . .
C2 C 0.4772(8) 0.8491(3) 0.2089(2) 0.0334(11) Uani 1 d . . .
H2 H 0.5892 0.8803 0.1967 0.040 Uiso 1 calc R . .
C3 C 0.4722(10) 0.8043(4) 0.2715(3) 0.0446(14) Uani 1 d . . .
H3 H 0.5792 0.8063 0.3023 0.054 Uiso 1 calc R . .
C4 C 0.3133(9) 0.7570(4) 0.2894(3) 0.0445(14) Uani 1 d . . .
H4 H 0.3134 0.7240 0.3313 0.053 Uiso 1 calc R . .
C5 C 0.1550(9) 0.7576(3) 0.2467(3) 0.0408(12) Uani 1 d . . .
H5 H 0.0447 0.7258 0.2600 0.049 Uiso 1 calc R . .
C6 C 0.1526(8) 0.8044(3) 0.1835(2) 0.0288(9) Uani 1 d . . .
C7 C -0.0211(7) 0.8035(3) 0.1437(2) 0.0267(10) Uani 1 d . . .
H7 H -0.1216 0.7678 0.1601 0.032 Uiso 1 calc R . .
N1 N -0.0531(5) 0.8468(2) 0.0876(2) 0.0244(8) Uani 1 d . . .
C8 C -0.2404(7) 0.8398(3) 0.0510(3) 0.0286(10) Uani 1 d . . .
H8A H -0.3068 0.8956 0.0508 0.034 Uiso 1 calc R . .
H8B H -0.3234 0.7976 0.0750 0.034 Uiso 1 calc R . .
C9 C -0.1980(6) 0.8111(3) -0.0238(3) 0.0279(9) Uani 1 d . . .
H9A H -0.1705 0.7492 -0.0245 0.033 Uiso 1 calc R . .
H9B H -0.3108 0.8219 -0.0541 0.033 Uiso 1 calc R . .
N2 N -0.0319(6) 0.8586(2) -0.05024(19) 0.0239(9) Uani 1 d . . .
C10 C -0.0047(7) 0.8670(3) -0.1167(2) 0.0272(10) Uani 1 d . . .
H10 H -0.1007 0.8469 -0.1479 0.033 Uiso 1 calc R . .
C11 C 0.1662(7) 0.9060(3) -0.1459(2) 0.0254(9) Uani 1 d . . .
C12 C 0.1624(8) 0.9294(3) -0.2173(2) 0.0363(11) Uani 1 d . . .
H12 H 0.0488 0.9207 -0.2440 0.044 Uiso 1 calc R . .
C13 C 0.3208(9) 0.9649(3) -0.2491(3) 0.0416(13) Uani 1 d . . .
H13 H 0.3159 0.9822 -0.2968 0.050 Uiso 1 calc R . .
C14 C 0.4890(9) 0.9749(3) -0.2100(3) 0.0385(12) Uani 1 d . . .
H14 H 0.5993 0.9989 -0.2316 0.046 Uiso 1 calc R . .
C15 C 0.4971(7) 0.9506(3) -0.1409(3) 0.0324(10) Uani 1 d . . .
H15 H 0.6134 0.9572 -0.1155 0.039 Uiso 1 calc R . .
C16 C 0.3367(7) 0.9162(3) -0.1073(2) 0.0249(9) Uani 1 d . . .
O2 O 0.3532(5) 0.89232(19) -0.03923(15) 0.0264(6) Uani 1 d . . .
Mn1 Mn 0.08154(9) 1.08930(4) 0.02914(4) 0.02459(16) Uani 1 d . . .
C17 C -0.1006(7) 1.0766(3) 0.0928(3) 0.0339(11) Uani 1 d . . .
O3 O -0.2202(6) 1.0665(3) 0.1348(2) 0.0517(10) Uani 1 d . . .
C18 C -0.0840(7) 1.0830(3) -0.0414(3) 0.0346(12) Uani 1 d . . .
O4 O -0.1870(6) 1.0841(2) -0.0894(2) 0.0505(11) Uani 1 d . . .
C19 C 0.3878(7) 1.1049(3) 0.0269(4) 0.0418(12) Uani 1 d . . .
H19 H 0.4781 1.0595 0.0257 0.050 Uiso 1 calc R . .
C20 C 0.3149(9) 1.1423(3) 0.0876(3) 0.0486(16) Uani 1 d . . .
H20 H 0.3454 1.1269 0.1346 0.058 Uiso 1 calc R . .
C21 C 0.1860(8) 1.2078(3) 0.0663(3) 0.0383(13) Uani 1 d . . .
H21 H 0.1150 1.2443 0.0965 0.046 Uiso 1 calc R . .
C22 C 0.1830(7) 1.2089(3) -0.0069(3) 0.0333(12) Uani 1 d . . .
H22 H 0.1097 1.2464 -0.0354 0.040 Uiso 1 calc R . .
C23 C 0.3079(7) 1.1444(3) -0.0315(4) 0.0401(11) Uani 1 d . . .
H23 H 0.3326 1.1305 -0.0792 0.048 Uiso 1 calc R . .

loop_
_atom_site_aniso_label
_atom_site_aniso_U_11
_atom_site_aniso_U_22
_atom_site_aniso_U_33
_atom_site_aniso_U_23
_atom_site_aniso_U_13
_atom_site_aniso_U_12
Sn1 0.01892(15) 0.01650(14) 0.02416(15) 0.00011(11) -0.00054(12) -0.00044(10)
O1 0.0219(17) 0.0377(17) 0.0288(17) 0.0089(14) -0.0012(14) -0.0009(15)
C1 0.029(3) 0.028(2) 0.022(2) -0.0023(17) -0.0005(18) 0.0102(19)
C2 0.038(3) 0.036(3) 0.027(2) -0.004(2) -0.004(2) 0.007(2)
C3 0.061(4) 0.046(3) 0.026(2) -0.004(2) -0.011(3) 0.017(3)
C4 0.062(4) 0.043(3) 0.029(3) 0.009(2) -0.004(3) 0.006(3)
C5 0.060(4) 0.032(2) 0.030(3) 0.004(2) 0.008(3) 0.003(3)
C6 0.038(3) 0.023(2) 0.025(2) 0.0005(16) 0.005(2) 0.005(2)
C7 0.032(2) 0.021(2) 0.027(2) -0.0008(18) 0.012(2) -0.0026(18)
N1 0.0201(18) 0.0215(17) 0.032(2) 0.0007(17) 0.0027(17) -0.0006(15)
C8 0.018(2) 0.030(2) 0.038(3) 0.0019(19) -0.0028(18) -0.0039(19)
C9 0.019(2) 0.028(2) 0.037(2) -0.001(2) -0.004(2) -0.0041(17)
N2 0.022(2) 0.0205(19) 0.030(2) -0.0021(14) -0.0028(15) -0.0031(14)
C10 0.030(2) 0.022(2) 0.030(2) -0.0029(18) -0.0050(19) -0.0007(19)
C11 0.027(2) 0.024(2) 0.025(2) -0.0020(16) 0.002(2) -0.0004(18)
C12 0.042(3) 0.037(2) 0.029(2) 0.001(2) -0.004(2) 0.003(3)
C13 0.057(4) 0.037(3) 0.030(3) 0.007(2) 0.005(2) -0.003(2)
C14 0.046(3) 0.036(3) 0.034(3) 0.007(2) 0.009(2) -0.011(2)
C15 0.028(2) 0.031(3) 0.038(3) 0.000(2) 0.006(2) -0.005(2)
C16 0.031(2) 0.0196(19) 0.024(2) -0.0018(15) -0.0021(19) 0.0031(18)
O2 0.0210(14) 0.0350(16) 0.0233(15) 0.0041(13) -0.0001(15) 0.0037(14)
Mn1 0.0228(3) 0.0169(3) 0.0340(3) -0.0017(3) -0.0058(3) 0.0002(2)
C17 0.024(3) 0.034(2) 0.043(3) -0.010(2) -0.007(2) 0.003(2)
O3 0.035(2) 0.070(3) 0.050(2) -0.011(2) 0.0073(19) 0.001(2)
C18 0.033(3) 0.022(2) 0.049(3) 0.003(2) -0.007(2) -0.0022(19)
O4 0.049(3) 0.046(2) 0.056(2) 0.0069(19) -0.031(2) -0.0105(17)
C19 0.026(2) 0.019(2) 0.080(4) 0.003(3) -0.009(3) -0.0059(17)
C20 0.053(4) 0.040(3) 0.053(3) 0.015(3) -0.031(3) -0.025(3)
C21 0.048(4) 0.021(2) 0.046(3) -0.009(2) -0.005(2) -0.012(2)
C22 0.035(3) 0.015(2) 0.050(3) 0.0046(18) -0.004(2) -0.0050(19)
C23 0.033(3) 0.035(2) 0.052(3) -0.003(3) 0.002(3) -0.009(2)

loop_
_atom_type_symbol
_atom_type_description
_atom_type_scat_dispersion_real
_atom_type_scat_dispersion_imag
_atom_type_scat_source
C C 0.0033 0.0016 'International Tables Vol C Tables 4.2.6.8 and 6.1.1.4'
H H 0.0000 0.0000 'International Tables Vol C Tables 4.2.6.8 and 6.1.1.4'
N N 0.0061 0.0033 'International Tables Vol C Tables 4.2.6.8 and 6.1.1.4'
O O 0.0106 0.0060 'International Tables Vol C Tables 4.2.6.8 and 6.1.1.4'
Mn Mn 0.3368 0.7283 'International Tables Vol C Tables 4.2.6.8 and 6.1.1.4'
Sn Sn -0.6537 1.4246 'International Tables Vol C Tables 4.2.6.8 and 6.1.1.4'

loop_
_geom_angle_atom_site_label_1
_geom_angle_atom_site_label_2
_geom_angle_atom_site_label_3
_geom_angle
_geom_angle_site_symmetry_1
_geom_angle_site_symmetry_3
_geom_angle_publ_flag
O1 Sn1 O2 81.29(11) . . ?
O1 Sn1 N1 81.58(13) . . ?
O2 Sn1 N1 122.29(12) . . ?
O1 Sn1 N2 127.67(13) . . ?
O2 Sn1 N2 77.52(14) . . ?
N1 Sn1 N2 70.94(15) . . ?
O1 Sn1 Mn1 117.16(10) . . ?
O2 Sn1 Mn1 116.38(9) . . ?
N1 Sn1 Mn1 120.52(10) . . ?
N2 Sn1 Mn1 115.14(9) . . ?
C1 O1 Sn1 133.9(3) . . ?
O1 C1 C2 117.9(4) . . ?
O1 C1 C6 123.5(4) . . ?
C2 C1 C6 118.6(4) . . ?
C3 C2 C1 121.0(5) . . ?
C4 C3 C2 120.5(5) . . ?
C5 C4 C3 119.8(5) . . ?
C4 C5 C6 121.2(6) . . ?
C5 C6 C1 118.7(5) . . ?
C5 C6 C7 117.2(5) . . ?
C1 C6 C7 124.0(4) . . ?
N1 C7 C6 125.7(4) . . ?
C7 N1 C8 120.2(4) . . ?
C7 N1 Sn1 129.2(3) . . ?
C8 N1 Sn1 110.6(3) . . ?
N1 C8 C9 106.8(4) . . ?
N2 C9 C8 108.9(4) . . ?
C10 N2 C9 120.4(4) . . ?
C10 N2 Sn1 121.2(3) . . ?
C9 N2 Sn1 117.4(3) . . ?
N2 C10 C11 122.9(4) . . ?
C16 C11 C12 119.3(4) . . ?
C16 C11 C10 122.8(4) . . ?
C12 C11 C10 117.8(4) . . ?
C13 C12 C11 120.9(5) . . ?
C12 C13 C14 119.0(4) . . ?
C15 C14 C13 120.9(5) . . ?
C14 C15 C16 120.9(5) . . ?
O2 C16 C15 118.5(4) . . ?
O2 C16 C11 122.7(4) . . ?
C15 C16 C11 118.8(4) . . ?
C16 O2 Sn1 116.8(3) . . ?
C17 Mn1 C18 92.6(2) . . ?
C17 Mn1 C21 96.8(2) . . ?
C18 Mn1 C21 121.7(2) . . ?
C17 Mn1 C22 124.2(2) . . ?
C18 Mn1 C22 91.2(2) . . ?
C21 Mn1 C22 38.42(19) . . ?
C17 Mn1 C23 161.2(2) . . ?
C18 Mn1 C23 95.4(2) . . ?
C21 Mn1 C23 64.6(2) . . ?
C22 Mn1 C23 38.8(2) . . ?
C17 Mn1 C20 103.5(2) . . ?
C18 Mn1 C20 155.6(2) . . ?
C21 Mn1 C20 39.1(2) . . ?
C22 Mn1 C20 64.6(2) . . ?
C23 Mn1 C20 64.0(2) . . ?
C17 Mn1 C19 137.8(3) . . ?
C18 Mn1 C19 129.7(3) . . ?
C21 Mn1 C19 64.2(2) . . ?
C22 Mn1 C19 63.97(19) . . ?
C23 Mn1 C19 37.8(2) . . ?
C20 Mn1 C19 37.8(3) . . ?
C17 Mn1 Sn1 90.69(16) . . ?
C18 Mn1 Sn1 93.54(15) . . ?
C21 Mn1 Sn1 143.38(16) . . ?
C22 Mn1 Sn1 144.49(15) . . ?
C23 Mn1 Sn1 105.69(14) . . ?
C20 Mn1 Sn1 104.31(15) . . ?
C19 Mn1 Sn1 86.44(12) . . ?
O3 C17 Mn1 178.7(5) . . ?
O4 C18 Mn1 175.2(4) . . ?
C23 C19 C20 109.3(4) . . ?
C23 C19 Mn1 70.6(3) . . ?
C20 C19 Mn1 70.6(3) . . ?
C19 C20 C21 107.3(5) . . ?
C19 C20 Mn1 71.5(3) . . ?
C21 C20 Mn1 69.6(3) . . ?
C22 C21 C20 107.6(5) . . ?
C22 C21 Mn1 70.8(3) . . ?
C20 C21 Mn1 71.3(3) . . ?
C21 C22 C23 108.2(5) . . ?
C21 C22 Mn1 70.8(3) . . ?
C23 C22 Mn1 71.3(3) . . ?
C19 C23 C22 107.5(5) . . ?
C19 C23 Mn1 71.6(3) . . ?
C22 C23 Mn1 69.9(3) . . ?

loop_
_geom_bond_atom_site_label_1
_geom_bond_atom_site_label_2
_geom_bond_distance
_geom_bond_site_symmetry_2
_geom_bond_publ_flag
Sn1 O1 2.064(3) . ?
Sn1 O2 2.082(3) . ?
Sn1 N1 2.244(4) . ?
Sn1 N2 2.294(4) . ?
Sn1 Mn1 2.4428(7) . ?
O1 C1 1.331(5) . ?
C1 C2 1.400(7) . ?
C1 C6 1.413(7) . ?
C2 C3 1.382(8) . ?
C3 C4 1.376(9) . ?
C4 C5 1.371(8) . ?
C5 C6 1.410(7) . ?
C6 C7 1.428(7) . ?
C7 N1 1.284(6) . ?
N1 C8 1.484(6) . ?
C8 C9 1.522(7) . ?
C9 N2 1.466(6) . ?
N2 C10 1.285(6) . ?
C10 C11 1.450(7) . ?
C11 C16 1.407(7) . ?
C11 C12 1.408(6) . ?
C12 C13 1.376(8) . ?
C13 C14 1.398(8) . ?
C14 C15 1.370(7) . ?
C15 C16 1.396(7) . ?
C16 O2 1.354(5) . ?
Mn1 C17 1.766(5) . ?
Mn1 C18 1.773(5) . ?
Mn1 C21 2.117(4) . ?
Mn1 C22 2.118(4) . ?
Mn1 C23 2.137(6) . ?
Mn1 C20 2.139(5) . ?
Mn1 C19 2.150(5) . ?
C17 O3 1.167(7) . ?
C18 O4 1.162(6) . ?
C19 C23 1.389(9) . ?
C19 C20 1.391(9) . ?
C20 C21 1.424(8) . ?
C21 C22 1.393(7) . ?
C22 C23 1.413(8) . ?
